data_2009931
loop_
_publ_author_name
'Bryan, C. D.'
'Cordes, A.W.'
'Draganjac, M.'

_publ_section_title
;Cyclopentadienyl(thioacetamide-<i>S</i>)bis(triphenylphosphine-<i>P</i>)ruthenium(II)
 tetrafluoroborate
;
_journal_issue 8
_journal_name_full 'Acta Crystallographica Section C'
_journal_page_first 1231
_journal_page_last 1233
_journal_paper_doi 10.1107/S0108270194003495
_journal_volume 50
_journal_year 1994
_chemical_formula_moiety 'C43 H40 B1 F4 N1 P2 Ru1 S1'
_chemical_formula_sum 'C43 H40 B F4 N P2 Ru S'
_chemical_formula_weight 852.67
_chemical_name_systematic
;
Cyclopentadienylbis(triphenylphosphine)(thioacetamide)ruthenium(II)
tetrafluoroborate
;
_space_group_IT_number 14
_symmetry_cell_setting monoclinic
_symmetry_space_group_name_Hall '-P 2ybc'
_symmetry_space_group_name_H-M 'P 1 21/c 1'
_cell_angle_alpha 90.0
_cell_angle_beta 91.600(10)
_cell_angle_gamma 90.0
_cell_formula_units_Z 4
_cell_length_a 13.600(2)
_cell_length_b 14.8693(13)
_cell_length_c 19.444(3)
_cell_measurement_reflns_used 25
_cell_measurement_temperature 293
_cell_measurement_theta_max 12.00
_cell_measurement_theta_min 11.50
_cell_volume 3930.5(9)
_computing_cell_refinement 'CAD-4 Software'
_computing_data_collection 'CAD-4 Software (Enraf-Nonius, 1989)'
_computing_data_reduction ' NRCVAX (Gabe, Le Page, Charland, Lee & White, 1989)'
_computing_molecular_graphics NRCVAX
_computing_publication_material NRCVAX
_computing_structure_refinement NRCVAX
_computing_structure_solution NRCVAX
_diffrn_ambient_temperature 293
_diffrn_measurement_device 'Enraf-Nonius CAD-4    '
_diffrn_measurement_method '\q/2\q scan b/P/b '
_diffrn_radiation_monochromator graphite
_diffrn_radiation_source 'X-ray tube'
_diffrn_radiation_type MoK\a
_diffrn_radiation_wavelength 0.70930
_diffrn_reflns_av_R_equivalents 0.019
_diffrn_reflns_limit_h_max 14
_diffrn_reflns_limit_h_min -14
_diffrn_reflns_limit_k_max 15
_diffrn_reflns_limit_k_min 0
_diffrn_reflns_limit_l_max 20
_diffrn_reflns_limit_l_min 0
_diffrn_reflns_number 5372
_diffrn_reflns_theta_max 22.43
_diffrn_reflns_theta_min 0.00
_diffrn_standards_decay_% 0.8
_diffrn_standards_interval_time 60
_diffrn_standards_number 3
_exptl_absorpt_coefficient_mu 0.57
_exptl_absorpt_correction_T_max 0.9995
_exptl_absorpt_correction_T_min 0.7930
_exptl_absorpt_correction_type empirical
_exptl_crystal_colour orange
_exptl_crystal_density_diffrn 1.441
_exptl_crystal_description block
_exptl_crystal_F_000 1740.10
_exptl_crystal_size_max 0.44
_exptl_crystal_size_mid 0.48
_exptl_crystal_size_min 0.60
_refine_diff_density_max 5.90
_refine_diff_density_min -5.40
_refine_ls_extinction_method none
_refine_ls_goodness_of_fit_obs 1.09
_refine_ls_hydrogen_treatment noref
_refine_ls_matrix_type full
_refine_ls_number_parameters 478
_refine_ls_number_reflns 4097
_refine_ls_R_factor_all 0.055
_refine_ls_R_factor_obs 0.038
_refine_ls_shift/esd_max 0.000
_refine_ls_structure_factor_coef F
_refine_ls_weighting_details 'w = 1/[\s^2^(F) + 0.0025F^2^]'
_refine_ls_weighting_scheme calc
_refine_ls_wR_factor_all 0.070
_refine_ls_wR_factor_obs 0.059
_reflns_number_observed 4097
_reflns_number_total 5119
_reflns_observed_criterion I~net~>3.0\s(I~net~)
_cod_data_source_file bk1031.cif
_cod_data_source_block bk1031a
_cod_depositor_comments
;
The following automatic conversions were performed:
'_symmetry_cell_setting' value 'Monoclinic' changed to 'monoclinic'
according to '/home/saulius/struct/CIF-dictionaries/cif_core.dic'
dictionary named 'cif_core.dic' version 2.4.1 from 2010-06-29.

Automatic conversion script
Id: cif_fix_enum 1527 2010-12-29 10:47:43Z saulius 

The following automatic conversions were performed:

'_atom_site_thermal_displace_type' tag value 'Uij' was replaced with
'Uani' value 53 times.

Automatic conversion script
Id: cif_fix_values 1646 2011-03-28 12:23:43Z adriana 

The following automatic conversions were performed:

'_symmetry_cell_setting' value 'Monoclinic' changed to 'monoclinic'
according to /home/saulius/struct/CIF-dictionaries/cif_core.dic
dictionary named 'cif_core.dic' version 2.4.1 from 2010-06-29.

Automatic conversion script
Id: cif_fix_values 1715 2011-07-08 13:25:40Z adriana 

The following automatic conversions were performed:

'_refine_ls_weighting_scheme' value '1/[\s^2^(F) + 0.0025F^2^]' was
changed to 'calc'. New tag '_refine_ls_weighting_details' was
created. The value of the new tag was set to 'w = 1/[\s^2^(F) +
0.0025F^2^]'.

Automatic conversion script
Id: cif_fix_values 3143 2015-03-26 13:38:13Z robertas 
;
_cod_original_cell_volume 3930.6(9)
_cod_original_sg_symbol_H-M 'P 21/c'
_cod_original_formula_sum 'Ru S P2 N C43 H40 B F4 '
_cod_database_code 2009931

loop_
_symmetry_equiv_pos_as_xyz
x,y,z
-x,-y,-z
-x,1/2+y,1/2-z
x,1/2-y,1/2+z

loop_
_atom_site_aniso_label
_atom_site_aniso_U_11
_atom_site_aniso_U_22
_atom_site_aniso_U_33
_atom_site_aniso_U_12
_atom_site_aniso_U_13
_atom_site_aniso_U_23
_atom_site_aniso_type_symbol
Ru 0.0369(3) 0.0334(3) 0.0363(3) 0.0052(3) -0.0076(3) 0.0085(3) Ru
S 0.0475(7) 0.0390(7) 0.0473(7) 0.0067(11) -0.0279(11) -0.0116(11) S
P1 0.0331(6) 0.0342(7) 0.0329(6) 0.0019(10) -0.0095(10) -0.0054(10) P
P2 0.0380(7) 0.0337(7) 0.0361(7) -0.0040(10) 0.0009(10) 0.0065(10) P
F1 0.128(4) 0.063(3) 0.151(4) -0.015(5) -0.094(6) -0.043(5) F
F2 0.085(3) 0.120(4) 0.101(3) 0.004(5) -0.049(5) -0.050(5) F
F3 0.080(3) 0.204(6) 0.193(6) 0.083(7) 0.055(7) -0.123(10) F
F4 0.249(7) 0.099(3) 0.091(3) -0.010(8) 0.079(7) 0.055(6) F
N 0.069(3) 0.080(4) 0.075(3) 0.002(6) -0.072(5) -0.036(5) N
C1 0.061(3) 0.043(3) 0.045(3) -0.011(5) -0.025(5) 0.005(5) C
C2 0.109(5) 0.077(4) 0.070(4) 0.019(8) -0.090(8) -0.042(7) C
C3 0.038(3) 0.034(3) 0.043(3) 0.004(4) -0.016(4) 0.005(4) C
C4 0.046(3) 0.046(3) 0.051(3) 0.005(5) -0.006(5) 0.001(5) C
C5 0.071(4) 0.052(3) 0.047(3) 0.016(6) -0.020(5) -0.029(5) C
C6 0.077(4) 0.042(3) 0.084(4) -0.010(6) -0.081(7) -0.011(6) C
C7 0.054(3) 0.056(3) 0.063(3) -0.023(6) -0.014(5) -0.013(6) C
C8 0.048(3) 0.049(3) 0.055(3) -0.001(5) -0.003(5) -0.006(5) C
C9 0.041(3) 0.043(3) 0.043(3) -0.007(4) 0.001(4) -0.020(4) C
C10 0.051(3) 0.042(3) 0.043(3) -0.008(5) 0.012(5) -0.009(5) C
C11 0.068(4) 0.056(3) 0.044(3) -0.013(6) 0.018(5) -0.022(5) C
C12 0.065(4) 0.083(4) 0.062(4) -0.038(7) 0.052(6) -0.057(7) C
C13 0.042(3) 0.091(5) 0.092(5) 0.003(6) 0.019(7) -0.070(8) C
C14 0.039(3) 0.077(4) 0.057(3) 0.006(5) -0.013(5) -0.032(6) C
C15 0.037(3) 0.039(3) 0.045(3) 0.008(4) -0.030(4) 0.002(4) C
C16 0.067(4) 0.051(3) 0.052(3) 0.039(6) -0.023(5) -0.006(5) C
C17 0.091(5) 0.047(3) 0.080(4) 0.048(6) -0.051(7) -0.016(6) C
C18 0.103(5) 0.056(4) 0.081(5) 0.031(7) -0.084(8) 0.025(7) C
C19 0.135(6) 0.061(4) 0.051(4) 0.015(8) -0.065(8) 0.019(6) C
C20 0.086(4) 0.041(3) 0.052(3) 0.012(6) -0.044(6) 0.004(5) C
C21 0.038(3) 0.055(3) 0.064(3) 0.007(5) 0.021(5) 0.028(6) C
C22 0.049(4) 0.096(5) 0.065(4) 0.008(6) -0.016(6) 0.006(7) C
C23 0.044(4) 0.143(7) 0.108(6) -0.006(9) -0.040(8) 0.024(10) C
C24 0.047(5) 0.162(10) 0.171(10) 0.027(11) -0.012(11) 0.086(16) C
C25 0.060(5) 0.106(7) 0.201(11) 0.037(9) 0.073(12) -0.032(14) C
C26 0.055(4) 0.074(5) 0.131(6) 0.001(6) 0.049(8) -0.054(8) C
C27 0.053(3) 0.042(3) 0.034(3) -0.024(5) 0.008(4) 0.008(4) C
C28 0.080(4) 0.052(3) 0.038(3) -0.013(6) 0.023(5) -0.012(5) C
C29 0.118(6) 0.061(4) 0.065(4) -0.042(8) 0.024(8) -0.039(7) C
C30 0.135(7) 0.082(5) 0.044(4) -0.056(9) -0.008(8) -0.016(7) C
C31 0.143(7) 0.079(5) 0.062(4) -0.033(9) -0.070(9) 0.026(8) C
C32 0.110(5) 0.051(3) 0.052(3) -0.016(7) -0.048(7) -0.003(6) C
C33 0.051(3) 0.034(3) 0.038(3) -0.019(5) -0.019(5) 0.006(4) C
C34 0.061(3) 0.052(3) 0.064(3) -0.031(6) -0.012(5) 0.030(6) C
C35 0.092(5) 0.067(4) 0.066(4) -0.087(8) -0.035(7) 0.055(7) C
C36 0.124(6) 0.033(3) 0.086(5) -0.037(8) -0.060(9) 0.035(6) C
C37 0.109(5) 0.042(4) 0.086(5) 0.010(7) -0.003(8) 0.016(6) C
C38 0.076(4) 0.038(3) 0.064(3) 0.000(6) 0.003(6) 0.011(5) C
C39 0.098(5) 0.043(3) 0.044(3) 0.049(6) 0.001(6) 0.039(5) C
C40 0.046(3) 0.049(3) 0.067(4) 0.025(5) -0.034(5) 0.024(5) C
C41 0.066(4) 0.040(3) 0.056(3) 0.034(5) 0.012(5) 0.015(5) C
C42 0.058(3) 0.032(3) 0.080(4) 0.010(5) -0.031(6) 0.011(5) C
C43 0.054(3) 0.040(3) 0.083(4) 0.006(5) 0.038(6) 0.036(6) C
B 0.064(4) 0.049(4) 0.059(4) -0.003(6) 0.017(7) -0.001(6) B

loop_
_atom_site_label
_atom_site_fract_x
_atom_site_fract_y
_atom_site_fract_z
_atom_site_U_iso_or_equiv
_atom_site_thermal_displace_type
_atom_site_calc_flag
_atom_site_refinement_flags
_atom_site_type_symbol
Ru 0.22609(2) 0.08903(2) 0.255376(17) 0.0356(2) Uani . . Ru
S 0.23431(9) -0.04331(8) 0.18675(6) 0.0449(6) Uani . . S
P1 0.39187(8) 0.05870(8) 0.28278(6) 0.0335(6) Uani . . P
P2 0.14829(9) 0.01594(8) 0.34637(6) 0.0359(6) Uani . . P
F1 -0.1425(4) -0.0103(3) 0.0686(3) 0.115(3) Uani . . F
F2 -0.2381(3) -0.0920(3) -0.0031(2) 0.103(3) Uani . . F
F3 -0.0843(3) -0.1304(4) 0.0157(3) 0.158(5) Uani . . F
F4 -0.1903(5) -0.1430(3) 0.0967(2) 0.146(5) Uani . . F
N 0.0612(4) -0.0117(4) 0.1278(3) 0.075(3) Uani . . N
C1 0.1419(4) -0.0592(3) 0.1295(3) 0.050(3) Uani . . C
C2 0.1497(5) -0.1293(5) 0.0768(3) 0.086(4) Uani . . C
C3 0.4555(3) 0.1506(3) 0.3294(2) 0.038(2) Uani . . C
C4 0.4069(3) 0.1944(3) 0.3818(3) 0.048(3) Uani . . C
C5 0.4487(4) 0.2652(4) 0.4173(3) 0.057(3) Uani . . C
C6 0.5417(5) 0.2940(4) 0.4008(3) 0.068(4) Uani . . C
C7 0.5919(4) 0.2516(4) 0.3527(3) 0.058(3) Uani . . C
C8 0.5498(4) 0.1795(3) 0.3160(3) 0.051(3) Uani . . C
C9 0.4695(3) 0.0430(3) 0.2068(2) 0.042(3) Uani . . C
C10 0.4347(4) 0.0654(3) 0.1417(2) 0.045(3) Uani . . C
C11 0.4954(4) 0.0569(4) 0.0852(3) 0.056(3) Uani . . C
C12 0.5885(5) 0.0266(4) 0.0937(3) 0.070(4) Uani . . C
C13 0.6246(4) 0.0009(5) 0.1581(4) 0.075(4) Uani . . C
C14 0.5657(4) 0.0084(4) 0.2135(3) 0.058(3) Uani . . C
C15 0.4287(3) -0.0390(3) 0.3341(2) 0.040(2) Uani . . C
C16 0.4450(4) -0.1223(4) 0.3037(3) 0.057(3) Uani . . C
C17 0.4657(5) -0.1975(4) 0.3427(3) 0.073(4) Uani . . C
C18 0.4710(5) -0.1910(4) 0.4132(3) 0.081(4) Uani . . C
C19 0.4561(6) -0.1110(5) 0.4446(3) 0.083(5) Uani . . C
C20 0.4338(5) -0.0342(4) 0.4057(3) 0.060(3) Uani . . C
C21 0.0160(4) 0.0414(4) 0.3368(3) 0.052(3) Uani . . C
C22 -0.0350(4) -0.0074(5) 0.2847(3) 0.070(4) Uani . . C
C23 -0.1299(5) 0.0104(6) 0.2673(4) 0.099(6) Uani . . C
C24 -0.1771(6) 0.0785(8) 0.3011(6) 0.126(8) Uani . . C
C25 -0.1308(6) 0.1254(6) 0.3536(6) 0.122(8) Uani . . C
C26 -0.0331(5) 0.1050(5) 0.3728(4) 0.086(5) Uani . . C
C27 0.1851(4) 0.0498(3) 0.4338(2) 0.043(2) Uani . . C
C28 0.1813(4) 0.1411(4) 0.4538(2) 0.057(3) Uani . . C
C29 0.2157(6) 0.1679(4) 0.5181(3) 0.081(4) Uani . . C
C30 0.2545(6) 0.1063(5) 0.5641(3) 0.087(5) Uani . . C
C31 0.2601(6) 0.0185(5) 0.5449(3) 0.095(5) Uani . . C
C32 0.2258(5) -0.0101(4) 0.4794(3) 0.071(4) Uani . . C
C33 0.1392(4) -0.1062(3) 0.3596(2) 0.041(3) Uani . . C
C34 0.0651(4) -0.1392(4) 0.4015(3) 0.059(3) Uani . . C
C35 0.0632(5) -0.2314(5) 0.4164(3) 0.076(4) Uani . . C
C36 0.1310(6) -0.2879(4) 0.3922(4) 0.082(5) Uani . . C
C37 0.2031(5) -0.2561(4) 0.3495(4) 0.079(5) Uani . . C
C38 0.2066(4) -0.1643(3) 0.3340(3) 0.059(3) Uani . . C
C39 0.1815(5) 0.1754(4) 0.1667(3) 0.062(3) Uani . . C
C40 0.1054(4) 0.1757(3) 0.2142(3) 0.054(3) Uani . . C
C41 0.1423(4) 0.2150(3) 0.2751(3) 0.054(3) Uani . . C
C42 0.2395(4) 0.2377(3) 0.2670(3) 0.057(3) Uani . . C
C43 0.2644(4) 0.2135(3) 0.1990(3) 0.059(3) Uani . . C
B -0.1629(5) -0.0949(4) 0.0444(4) 0.057(4) Uani . . B
HNA 0.048 0.034 0.162 0.0327 Uiso . . H
HNB 0.016 -0.008 0.094 0.0327 Uiso . . H
H2B 0.093 -0.161 0.072 0.0936 Uiso . R H
H2A 0.202 -0.169 0.090 0.0951 Uiso . R H
H2C 0.164 -0.102 0.034 0.0951 Uiso . R H
H4 0.343 0.175 0.393 0.0576 Uiso . R H
H5 0.414 0.294 0.453 0.0667 Uiso . R H
H6 0.570 0.344 0.424 0.0777 Uiso . R H
H7 0.657 0.270 0.343 0.0678 Uiso . R H
H8 0.586 0.150 0.282 0.0608 Uiso . R H
H10 0.369 0.087 0.135 0.0554 Uiso . R H
H11 0.471 0.073 0.041 0.0661 Uiso . R H
H12 0.630 0.023 0.055 0.0800 Uiso . R H
H13 0.690 -0.022 0.164 0.0849 Uiso . R H
H14 0.590 -0.010 0.258 0.0679 Uiso . R H
H16 0.442 -0.127 0.255 0.0666 Uiso . R H
H17 0.476 -0.254 0.321 0.0827 Uiso . R H
H18 0.485 -0.243 0.440 0.0898 Uiso . R H
H19 0.461 -0.107 0.493 0.0926 Uiso . R H
H20 0.422 0.021 0.428 0.0695 Uiso . R H
H22 -0.002 -0.054 0.261 0.0799 Uiso . R H
H23 -0.163 -0.024 0.233 0.1081 Uiso . R H
H24 -0.243 0.093 0.288 0.1362 Uiso . R H
H25 -0.165 0.171 0.377 0.1325 Uiso . R H
H26 -0.002 0.135 0.410 0.0965 Uiso . R H
H28 0.155 0.185 0.423 0.0668 Uiso . R H
H29 0.212 0.230 0.531 0.0914 Uiso . R H
H30 0.277 0.125 0.609 0.0972 Uiso . R H
H31 0.288 -0.024 0.576 0.1048 Uiso . R H
H32 0.231 -0.072 0.467 0.0810 Uiso . R H
H34 0.017 -0.100 0.419 0.0687 Uiso . R H
H35 0.013 -0.254 0.444 0.0852 Uiso . R H
H36 0.130 -0.350 0.404 0.0910 Uiso . R H
H37 0.250 -0.296 0.331 0.0889 Uiso . R H
H38 0.257 -0.142 0.305 0.0694 Uiso . R H
H39 0.177 0.153 0.121 0.0716 Uiso . R H
H40 0.041 0.153 0.206 0.0636 Uiso . R H
H41 0.106 0.224 0.316 0.0641 Uiso . R H
H42 0.282 0.265 0.301 0.0669 Uiso . R H
H43 0.327 0.222 0.179 0.0688 Uiso . R H

loop_
_atom_type_symbol
_atom_type_description
_atom_type_scat_dispersion_real
_atom_type_scat_dispersion_imag
_atom_type_scat_source
Ru Ru -1.420 0.836 'International Tables Vol. IV Table 2.2B'
S S 0.110 0.124 'International Tables Vol. IV Table 2.2B'
P P 0.090 0.095 'International Tables Vol. IV Table 2.2B'
N N 0.004 0.003 'International Tables Vol. IV Table 2.2B'
C C 0.002 0.002 'International Tables Vol. IV Table 2.2B'
H H 0.000 0.000 'International Tables Vol. IV Table 2.2B'
B B 0.000 0.001 'International Tables Vol. IV Table 2.2B'
F F 0.014 0.010 'International Tables Vol. IV Table 2.2B'

loop_
_geom_angle_atom_site_label_1
_geom_angle_atom_site_label_2
_geom_angle_atom_site_label_3
_geom_angle
_geom_angle_publ_flag
S Ru P1 84.75(4) yes
S Ru P2 93.94(4) yes
S Ru C39 93.36(15) no
S Ru C40 108.88(15) no
S Ru C41 145.30(15) no
S Ru C42 150.61(16) no
S Ru C43 113.38(16) no
P1 Ru P2 100.95(4) yes
P1 Ru Cp 120.74(3) yes
P2 Ru Cp 121.95(3) yes
S Ru Cp 125.90(3) yes
P1 Ru C39 121.85(17) no
P1 Ru C40 152.89(14) no
P1 Ru C41 127.91(15) no
P1 Ru C42 95.27(14) no
P1 Ru C43 92.00(15) no
P2 Ru C39 137.06(17) no
P2 Ru C40 101.32(14) no
P2 Ru C41 90.90(14) no
P2 Ru C42 114.77(16) no
P2 Ru C43 150.80(15) no
C39 Ru C40 36.9(2) no
C39 Ru C41 61.23(19) no
C39 Ru C42 61.7(2) no
C39 Ru C43 36.7(2) no
C40 Ru C41 36.7(2) no
C40 Ru C42 61.21(19) no
C40 Ru C43 61.3(2) no
C41 Ru C42 36.0(2) no
C41 Ru C43 60.88(19) no
C42 Ru C43 37.2(2) no
Ru S C1 116.3(2) yes
Ru P1 C3 113.88(14) no
Ru P1 C9 114.08(15) no
Ru P1 C15 121.66(15) no
C3 P1 C9 102.4(2) no
C3 P1 C15 101.7(2) no
C9 P1 C15 100.5(2) no
Ru P2 C21 106.72(16) no
Ru P2 C27 117.03(15) no
Ru P2 C33 126.49(16) no
C21 P2 C27 106.1(2) no
C21 P2 C33 98.5(2) no
C27 P2 C33 99.2(2) no
F4 F1 B 35.5(3) no
F3 F2 F4 59.9(3) no
F3 F2 B 35.0(3) no
F4 F2 B 34.9(3) no
F2 F3 F4 59.6(2) no
F2 F3 B 35.9(4) no
F4 F3 B 34.1(4) no
F1 F4 F2 62.4(2) no
F1 F4 F3 61.7(3) no
F1 F4 B 37.4(3) no
F2 F4 F3 60.6(2) no
F2 F4 B 36.5(4) no
F3 F4 B 34.8(4) no
S C1 N 123.9(4) yes
S C1 C2 119.8(4) yes
N C1 C2 116.3(5) yes
P1 C3 C4 118.7(3) no
P1 C3 C8 124.3(4) no
C4 C3 C8 117.0(4) no
C3 C4 C5 121.9(5) no
C4 C5 C6 119.3(5) no
C5 C6 C7 120.5(5) no
C6 C7 C8 120.6(5) no
C3 C8 C7 120.6(5) no
P1 C9 C10 120.8(4) no
P1 C9 C14 121.4(4) no
C10 C9 C14 117.8(4) no
C9 C10 C11 120.3(5) no
C10 C11 C12 120.4(5) no
C11 C12 C13 120.7(5) no
C12 C13 C14 119.3(5) no
C9 C14 C13 121.4(5) no
P1 C15 C16 121.4(4) no
P1 C15 C20 120.7(4) no
C16 C15 C20 117.7(4) no
C15 C16 C17 121.5(5) no
C16 C17 C18 119.8(5) no
C17 C18 C19 120.4(5) no
C18 C19 C20 120.4(5) no
C15 C20 C19 120.2(5) no
P2 C21 C22 115.2(4) no
P2 C21 C26 125.7(5) no
C22 C21 C26 119.1(5) no
C21 C22 C23 121.7(6) no
C22 C23 C24 118.7(8) no
C23 C24 C25 121.2(7) no
C24 C25 C26 119.9(8) no
C21 C26 C25 119.3(7) no
P2 C27 C28 120.6(4) no
P2 C27 C32 121.3(4) no
C28 C27 C32 117.8(5) no
C27 C28 C29 120.8(5) no
C28 C29 C30 120.7(6) no
C29 C30 C31 119.0(6) no
C30 C31 C32 121.1(6) no
C27 C32 C31 120.6(5) no
P2 C33 C34 118.6(4) no
P2 C33 C38 121.8(4) no
C34 C33 C38 119.4(5) no
C33 C34 C35 118.7(6) no
C34 C35 C36 121.5(6) no
C35 C36 C37 120.0(5) no
C36 C37 C38 119.4(6) no
C33 C38 C37 120.8(5) no
Ru C39 C40 71.5(3) no
Ru C39 C43 71.7(3) no
C40 C39 C43 107.6(5) yes
Ru C40 C39 71.6(3) no
Ru C40 C41 72.2(3) no
C39 C40 C41 107.8(5) yes
Ru C41 C40 71.1(3) no
Ru C41 C42 71.9(3) no
C40 C41 C42 109.1(5) yes
Ru C42 C41 72.1(3) no
Ru C42 C43 71.1(3) no
C41 C42 C43 107.4(5) yes
Ru C43 C39 71.6(3) no
Ru C43 C42 71.7(3) no
C39 C43 C42 108.1(5) yes
F1 B F2 110.3(5) no
F1 B F3 110.6(6) no
F1 B F4 107.2(6) no
F2 B F3 109.0(6) no
F2 B F4 108.7(6) no
F3 B F4 111.1(6) no

loop_
_geom_bond_atom_site_label_1
_geom_bond_atom_site_label_2
_geom_bond_site_symmetry_1
_geom_bond_site_symmetry_2
_geom_bond_distance
_geom_bond_publ_flag
Ru S . . 2.3820(13) yes
Ru P1 . . 2.3460(12) yes
Ru P2 . . 2.3527(12) yes
Ru Cp . . 1.8783(5) yes
Ru C39 . . 2.221(5) yes
Ru C40 . . 2.219(5) yes
Ru C41 . . 2.232(5) yes
Ru C42 . . 2.229(5) yes
Ru C43 . . 2.221(5) yes
S C1 . . 1.671(5) yes
P1 C3 . . 1.842(5) yes
P1 C9 . . 1.854(5) yes
P1 C15 . . 1.825(5) yes
P2 C21 . . 1.842(5) yes
P2 C27 . . 1.830(5) yes
P2 C33 . . 1.839(5) yes
F1 F4 . . 2.153(6) no
F1 B . . 1.368(7) no
F2 F3 . . 2.189(6) no
F2 F4 . . 2.167(7) no
F2 B . . 1.359(8) no
F3 F4 . . 2.173(7) no
F3 B . . 1.329(8) no
F4 B . . 1.307(8) no
N C1 . . 1.304(8) yes
C1 C2 . . 1.468(8) yes
C3 C4 . . 1.393(7) no
C3 C8 . . 1.383(7) no
C4 C5 . . 1.373(7) no
C5 C6 . . 1.382(9) no
C6 C7 . . 1.332(9) no
C7 C8 . . 1.403(7) no
C9 C10 . . 1.379(7) no
C9 C14 . . 1.409(7) no
C10 C11 . . 1.399(7) no
C11 C12 . . 1.350(9) no
C12 C13 . . 1.387(10) no
C13 C14 . . 1.365(8) no
C15 C16 . . 1.392(7) no
C15 C20 . . 1.394(7) no
C16 C17 . . 1.375(8) no
C17 C18 . . 1.374(9) no
C18 C19 . . 1.355(10) no
C19 C20 . . 1.399(8) no
C21 C22 . . 1.413(8) no
C21 C26 . . 1.362(8) no
C22 C23 . . 1.351(9) no
C23 C24 . . 1.375(16) no
C24 C25 . . 1.374(18) no
C25 C26 . . 1.403(12) no
C27 C28 . . 1.413(7) no
C27 C32 . . 1.363(7) no
C28 C29 . . 1.381(8) no
C29 C30 . . 1.375(11) no
C30 C31 . . 1.361(11) no
C31 C32 . . 1.411(8) no
C33 C34 . . 1.403(7) no
C33 C38 . . 1.364(7) no
C34 C35 . . 1.402(8) no
C35 C36 . . 1.343(12) no
C36 C37 . . 1.387(11) no
C37 C38 . . 1.399(8) no
C39 C40 . . 1.405(8) yes
C39 C43 . . 1.397(9) yes
C40 C41 . . 1.401(8) yes
C41 C42 . . 1.378(8) yes
C42 C43 . . 1.421(9) yes
